data_1514599
loop_
_publ_author_name
'Maity, Ayan'
'Anderson, Bryce Lane'
'Deligonul, Nihal'
'Gray, Thomas G.'

_publ_section_title
;
 Room-temperature synthesis of cyclometalated iridium(iii) complexes:
 kinetic isomers and reactive functionalities
;
_journal_issue 3
_journal_name_full 'Chemical Science'
_journal_page_first 1175
_journal_paper_doi 10.1039/c2sc21831c
_journal_volume 4
_journal_year 2013
_chemical_formula_moiety 'C31 H22 Cl2 F4 Ir N2 O'
_chemical_formula_sum 'C31 H22 Cl2 F4 Ir N2 O'
_chemical_formula_weight 777.61
_chemical_name_systematic
;
?
;
_space_group_IT_number 14
_symmetry_cell_setting monoclinic
_symmetry_space_group_name_Hall '-P 2yn'
_symmetry_space_group_name_H-M 'P 1 21/n 1'
_atom_sites_solution_hydrogens geom
_atom_sites_solution_primary direct
_atom_sites_solution_secondary difmap
_audit_creation_method SHELXL-97
_cell_angle_alpha 90.00
_cell_angle_beta 92.0790(10)
_cell_angle_gamma 90.00
_cell_formula_units_Z 4
_cell_length_a 10.3467(12)
_cell_length_b 11.3394(13)
_cell_length_c 23.950(3)
_cell_measurement_reflns_used 9967
_cell_measurement_temperature 160(2)
_cell_measurement_theta_max 28.04
_cell_measurement_theta_min 2.67
_cell_volume 2808.1(6)
_computing_cell_refinement 'Bruker SMART'
_computing_data_collection 'Bruker SMART'
_computing_data_reduction 'Bruker SAINT'
_computing_molecular_graphics 'Bruker SHELXTL'
_computing_publication_material 'Bruker SHELXTL'
_computing_structure_refinement 'SHELXL-97 (Sheldrick, 1997)'
_computing_structure_solution 'SHELXS-97 (Sheldrick, 1990)'
_diffrn_ambient_temperature 160(2)
_diffrn_measured_fraction_theta_full 0.995
_diffrn_measured_fraction_theta_max 0.995
_diffrn_measurement_device_type 'Bruker AXS APEX II CCD area detector'
_diffrn_measurement_method 'phi and omega scans'
_diffrn_radiation_monochromator graphite
_diffrn_radiation_source 'fine-focus sealed tube'
_diffrn_radiation_type MoK\a
_diffrn_radiation_wavelength 0.71073
_diffrn_reflns_av_R_equivalents 0.0260
_diffrn_reflns_av_sigmaI/netI 0.0169
_diffrn_reflns_limit_h_max 13
_diffrn_reflns_limit_h_min -13
_diffrn_reflns_limit_k_max 14
_diffrn_reflns_limit_k_min -14
_diffrn_reflns_limit_l_max 31
_diffrn_reflns_limit_l_min -31
_diffrn_reflns_number 34275
_diffrn_reflns_theta_full 28.08
_diffrn_reflns_theta_max 28.08
_diffrn_reflns_theta_min 1.70
_diffrn_standards_decay_% none
_diffrn_standards_number 0
_exptl_absorpt_coefficient_mu 5.000
_exptl_absorpt_correction_T_max 0.4647
_exptl_absorpt_correction_T_min 0.2510
_exptl_absorpt_correction_type multi-scan
_exptl_absorpt_process_details 'AXscale in APEX 2(Bruker, 2004)'
_exptl_crystal_colour yellow
_exptl_crystal_density_diffrn 1.839
_exptl_crystal_density_meas ?
_exptl_crystal_density_method 'not measured'
_exptl_crystal_description Needles
_exptl_crystal_F_000 1508
_exptl_crystal_size_max 0.38
_exptl_crystal_size_mid 0.34
_exptl_crystal_size_min 0.18
_refine_diff_density_max 1.066
_refine_diff_density_min -1.144
_refine_diff_density_rms 0.086
_refine_ls_extinction_method none
_refine_ls_goodness_of_fit_ref 1.146
_refine_ls_hydrogen_treatment mixed
_refine_ls_matrix_type full
_refine_ls_number_parameters 390
_refine_ls_number_reflns 6786
_refine_ls_number_restraints 0
_refine_ls_restrained_S_all 1.146
_refine_ls_R_factor_all 0.0199
_refine_ls_R_factor_gt 0.0183
_refine_ls_shift/su_max 0.002
_refine_ls_shift/su_mean 0.000
_refine_ls_structure_factor_coef Fsqd
_refine_ls_weighting_details 'calc w=1/[\s^2^(Fo^2^)+(0.0115P)^2^+4.0451P] where P=(Fo^2^+2Fc^2^)/3'
_refine_ls_weighting_scheme calc
_refine_ls_wR_factor_gt 0.0414
_refine_ls_wR_factor_ref 0.0420
_reflns_number_gt 6457
_reflns_number_total 6786
_reflns_threshold_expression >2sigma(I)
_cod_data_source_file c2sc21831c.txt
_cod_data_source_block nd062712_0m
_cod_depositor_comments
;
The following automatic conversions were performed:

'_symmetry_cell_setting' value 'Monoclinic' changed to 'monoclinic'
according to
/usr/data/users/saulius/automatic-downloads/retrospective/RSC/lib/dictionaries/cif_core.dic
dictionary named 'cif_core.dic' version 2.4.2 from 2011-04-26.

Automatic conversion script
Id: cif_fix_values 2281 2013-09-26 08:29:07Z andrius 

The following automatic conversions were performed:

'_exptl_crystal_density_meas' value 'not measured' was changed to '?'
- the value is perceived as not measured.

Automatic conversion script
Id: cif_fix_values 3008 2015-01-20 13:52:24Z robertas 
;
_cod_original_sg_symbol_H-M P2(1)/n
_cod_database_code 1514599

loop_
_symmetry_equiv_pos_as_xyz
'x, y, z'
'-x+1/2, y+1/2, -z+1/2'
'-x, -y, -z'
'x-1/2, -y-1/2, z-1/2'

loop_
_atom_site_label
_atom_site_type_symbol
_atom_site_fract_x
_atom_site_fract_y
_atom_site_fract_z
_atom_site_U_iso_or_equiv
_atom_site_adp_type
_atom_site_occupancy
_atom_site_symmetry_multiplicity
_atom_site_calc_flag
_atom_site_refinement_flags
Ir1 Ir 0.099315(7) 0.832340(7) 0.166765(3) 0.01311(3) Uani 1 1 d .
C1 C -0.0549(2) 0.9849(2) 0.24314(10) 0.0238(5) Uani 1 1 d .
H1 H -0.0481 0.9192 0.2677 0.029 Uiso 1 1 calc R
C2 C -0.1212(3) 1.0834(2) 0.26035(11) 0.0291(5) Uani 1 1 d .
H2 H -0.1594 1.0851 0.2958 0.035 Uiso 1 1 calc R
C3 C -0.1309(3) 1.1796(2) 0.22481(12) 0.0313(6) Uani 1 1 d .
H3 H -0.1755 1.2487 0.2356 0.038 Uiso 1 1 calc R
C4 C -0.0744(3) 1.1736(2) 0.17332(11) 0.0261(5) Uani 1 1 d .
H4 H -0.0800 1.2392 0.1487 0.031 Uiso 1 1 calc R
C5 C -0.0092(2) 1.07173(19) 0.15720(9) 0.0172(4) Uani 1 1 d .
C6 C 0.0544(2) 1.05258(19) 0.10419(9) 0.0158(4) Uani 1 1 d .
C7 C 0.0610(2) 1.1342(2) 0.06083(10) 0.0205(4) Uani 1 1 d .
C8 C 0.1277(2) 1.1149(2) 0.01316(10) 0.0249(5) Uani 1 1 d .
H8 H 0.1311 1.1723 -0.0157 0.030 Uiso 1 1 calc R
C9 C 0.1894(2) 1.0076(2) 0.00951(10) 0.0249(5) Uani 1 1 d .
C10 C 0.1855(2) 0.9215(2) 0.05005(10) 0.0208(4) Uani 1 1 d .
H10 H 0.2290 0.8486 0.0451 0.025 Uiso 1 1 calc R
C11 C 0.1171(2) 0.94199(18) 0.09851(9) 0.0153(4) Uani 1 1 d .
C12 C 0.3182(2) 0.6720(2) 0.13900(10) 0.0223(5) Uani 1 1 d .
H12 H 0.3709 0.7280 0.1586 0.027 Uiso 1 1 calc R
C13 C 0.3759(2) 0.5740(2) 0.11663(11) 0.0261(5) Uani 1 1 d .
H13 H 0.4668 0.5630 0.1206 0.031 Uiso 1 1 calc R
C14 C 0.2994(2) 0.4918(2) 0.08823(11) 0.0278(5) Uani 1 1 d .
H14 H 0.3372 0.4234 0.0727 0.033 Uiso 1 1 calc R
C15 C 0.1674(2) 0.5103(2) 0.08267(10) 0.0240(5) Uani 1 1 d .
H15 H 0.1140 0.4547 0.0632 0.029 Uiso 1 1 calc R
C16 C 0.1129(2) 0.61118(19) 0.10576(9) 0.0165(4) Uani 1 1 d .
C17 C -0.0236(2) 0.64549(19) 0.10359(9) 0.0168(4) Uani 1 1 d .
C18 C -0.1245(2) 0.5843(2) 0.07662(10) 0.0212(5) Uani 1 1 d .
C19 C -0.2507(2) 0.6226(2) 0.07461(10) 0.0227(5) Uani 1 1 d .
H19 H -0.3175 0.5804 0.0550 0.027 Uiso 1 1 calc R
C20 C -0.2746(2) 0.7263(2) 0.10282(10) 0.0213(5) Uani 1 1 d .
C21 C -0.1809(2) 0.7914(2) 0.13085(10) 0.0185(4) Uani 1 1 d .
H21 H -0.2032 0.8619 0.1497 0.022 Uiso 1 1 calc R
C22 C -0.0515(2) 0.75279(19) 0.13142(9) 0.0153(4) Uani 1 1 d .
C23 C 0.0979(2) 0.74510(19) 0.24352(9) 0.0160(4) Uani 1 1 d .
C24 C 0.0177(2) 0.65238(19) 0.25985(10) 0.0195(4) Uani 1 1 d .
H24 H -0.0459 0.6236 0.2337 0.023 Uiso 1 1 calc R
C25 C 0.0271(2) 0.6005(2) 0.31274(10) 0.0225(5) Uani 1 1 d .
C26 C 0.1240(2) 0.6391(2) 0.35040(10) 0.0252(5) Uani 1 1 d .
H26 H 0.1336 0.6037 0.3863 0.030 Uiso 1 1 calc R
C27 C 0.2067(2) 0.7296(2) 0.33538(10) 0.0235(5) Uani 1 1 d .
H27 H 0.2733 0.7550 0.3609 0.028 Uiso 1 1 calc R
C28 C 0.1926(2) 0.7831(2) 0.28341(10) 0.0189(4) Uani 1 1 d .
C29 C 0.2763(3) 0.8873(2) 0.26976(10) 0.0250(5) Uani 1 1 d .
C30 C -0.0656(3) 0.5045(3) 0.32884(13) 0.0356(6) Uani 1 1 d .
H30A H -0.1515 0.5386 0.3337 0.053 Uiso 1 1 calc R
H30B H -0.0348 0.4680 0.3639 0.053 Uiso 1 1 calc R
H30 H -0.0707 0.4446 0.2993 0.053 Uiso 1 1 calc R
F1 F 0.25625(19) 0.98622(15) -0.03744(7) 0.0415(4) Uani 1 1 d .
F2 F -0.00047(16) 1.24020(13) 0.06419(7) 0.0331(4) Uani 1 1 d .
F3 F -0.39892(14) 0.76513(14) 0.10202(7) 0.0349(4) Uani 1 1 d .
F4 F -0.10072(15) 0.48057(13) 0.05056(7) 0.0337(4) Uani 1 1 d .
N1 N 0.00058(17) 0.97774(16) 0.19310(8) 0.0160(4) Uani 1 1 d .
N2 N 0.18950(18) 0.69106(16) 0.13406(8) 0.0165(4) Uani 1 1 d .
O1 O 0.27780(15) 0.90005(14) 0.20968(7) 0.0209(3) Uani 1 1 d .
C32 C 0.3379(4) 0.7360(4) 0.92810(18) 0.0539(10) Uani 1 1 d .
Cl2 Cl 0.35369(9) 0.64708(7) 0.86949(3) 0.04513(18) Uani 1 1 d .
Cl1 Cl 0.4210(4) 0.6744(5) 0.9823(2) 0.0695(8) Uani 0.40 1 d P
Cl1A Cl 0.4588(3) 0.7239(3) 0.98191(13) 0.0695(8) Uani 0.60 1 d P
H33A H 0.374(7) 0.823(6) 0.916(3) 0.16(3) Uiso 1 1 d .
H32A H 0.266(6) 0.733(5) 0.938(2) 0.10(2) Uiso 1 1 d .
H29 H 0.243(3) 0.966(3) 0.2844(13) 0.033(8) Uiso 1 1 d .
H29B H 0.366(3) 0.876(3) 0.2833(13) 0.034(8) Uiso 1 1 d .

loop_
_atom_site_aniso_label
_atom_site_aniso_U_11
_atom_site_aniso_U_22
_atom_site_aniso_U_33
_atom_site_aniso_U_23
_atom_site_aniso_U_13
_atom_site_aniso_U_12
Ir1 0.01468(4) 0.01179(4) 0.01291(4) 0.00066(3) 0.00097(3) 0.00035(3)
C1 0.0285(12) 0.0252(12) 0.0178(11) -0.0011(9) 0.0033(9) 0.0048(10)
C2 0.0346(14) 0.0327(14) 0.0204(12) -0.0052(10) 0.0051(10) 0.0095(11)
C3 0.0361(14) 0.0262(13) 0.0317(14) -0.0074(11) 0.0031(11) 0.0123(11)
C4 0.0321(13) 0.0188(11) 0.0275(13) -0.0003(9) 0.0006(10) 0.0061(10)
C5 0.0179(10) 0.0152(10) 0.0182(10) -0.0013(8) -0.0024(8) -0.0002(8)
C6 0.0174(10) 0.0134(9) 0.0162(10) -0.0004(8) -0.0022(8) -0.0018(8)
C7 0.0253(11) 0.0134(10) 0.0226(11) 0.0016(8) -0.0027(9) 0.0004(9)
C8 0.0337(13) 0.0219(11) 0.0192(11) 0.0075(9) 0.0005(10) -0.0035(10)
C9 0.0334(13) 0.0267(12) 0.0150(11) -0.0006(9) 0.0072(9) -0.0020(10)
C10 0.0260(11) 0.0181(10) 0.0183(11) -0.0005(9) 0.0024(9) 0.0010(9)
C11 0.0169(10) 0.0137(9) 0.0152(10) 0.0002(8) -0.0021(8) -0.0012(8)
C12 0.0176(10) 0.0221(11) 0.0273(12) 0.0002(9) 0.0025(9) 0.0005(9)
C13 0.0177(11) 0.0259(12) 0.0350(14) 0.0023(10) 0.0051(10) 0.0058(9)
C14 0.0302(13) 0.0223(12) 0.0314(13) -0.0024(10) 0.0084(10) 0.0089(10)
C15 0.0276(12) 0.0179(11) 0.0267(12) -0.0042(9) 0.0026(9) 0.0051(9)
C16 0.0200(10) 0.0142(10) 0.0155(10) 0.0003(8) 0.0017(8) 0.0023(8)
C17 0.0198(10) 0.0145(10) 0.0160(10) 0.0001(8) 0.0004(8) 0.0010(8)
C18 0.0259(11) 0.0163(10) 0.0214(11) -0.0031(9) -0.0001(9) -0.0006(9)
C19 0.0215(11) 0.0220(11) 0.0245(12) -0.0016(9) -0.0025(9) -0.0056(9)
C20 0.0149(10) 0.0226(11) 0.0265(12) 0.0029(9) 0.0016(9) 0.0007(9)
C21 0.0184(10) 0.0162(10) 0.0210(11) -0.0004(8) 0.0023(8) 0.0002(8)
C22 0.0184(10) 0.0149(9) 0.0125(10) 0.0025(8) 0.0012(8) 0.0001(8)
C23 0.0171(10) 0.0146(9) 0.0166(10) 0.0010(8) 0.0013(8) 0.0026(8)
C24 0.0195(10) 0.0169(10) 0.0222(11) 0.0012(8) 0.0038(8) 0.0014(8)
C25 0.0245(11) 0.0177(11) 0.0259(12) 0.0066(9) 0.0098(9) 0.0049(9)
C26 0.0322(13) 0.0218(11) 0.0218(12) 0.0074(9) 0.0036(10) 0.0097(10)
C27 0.0273(12) 0.0228(12) 0.0198(11) 0.0020(9) -0.0045(9) 0.0055(9)
C28 0.0197(10) 0.0180(10) 0.0191(11) 0.0008(9) 0.0006(8) 0.0021(8)
C29 0.0298(13) 0.0237(12) 0.0210(12) 0.0030(10) -0.0062(10) -0.0069(10)
C30 0.0344(14) 0.0301(14) 0.0430(16) 0.0142(12) 0.0119(12) -0.0023(12)
F1 0.0646(12) 0.0382(9) 0.0233(8) 0.0060(7) 0.0224(8) 0.0082(8)
F2 0.0465(9) 0.0180(7) 0.0352(9) 0.0083(6) 0.0057(7) 0.0105(6)
F3 0.0142(7) 0.0348(9) 0.0553(11) -0.0109(8) -0.0030(7) 0.0024(6)
F4 0.0321(8) 0.0238(8) 0.0448(9) -0.0184(7) -0.0040(7) 0.0014(6)
N1 0.0177(8) 0.0150(9) 0.0154(9) -0.0018(7) 0.0000(7) 0.0007(7)
N2 0.0179(9) 0.0148(8) 0.0171(9) 0.0021(7) 0.0032(7) 0.0014(7)
O1 0.0210(8) 0.0211(8) 0.0205(8) 0.0014(6) -0.0013(6) -0.0051(6)
C32 0.051(2) 0.055(2) 0.056(2) -0.0190(18) -0.0068(18) 0.0198(18)
Cl2 0.0593(5) 0.0336(4) 0.0436(4) 0.0015(3) 0.0165(4) 0.0125(3)
Cl1 0.0573(17) 0.113(3) 0.0375(5) -0.0044(15) -0.0067(10) 0.0308(13)
Cl1A 0.0573(17) 0.113(3) 0.0375(5) -0.0044(15) -0.0067(10) 0.0308(13)

loop_
_atom_type_symbol
_atom_type_description
_atom_type_scat_dispersion_real
_atom_type_scat_dispersion_imag
_atom_type_scat_source
C C 0.0033 0.0016 'International Tables Vol C Tables 4.2.6.8 and 6.1.1.4'
H H 0.0000 0.0000 'International Tables Vol C Tables 4.2.6.8 and 6.1.1.4'
N N 0.0061 0.0033 'International Tables Vol C Tables 4.2.6.8 and 6.1.1.4'
O O 0.0106 0.0060 'International Tables Vol C Tables 4.2.6.8 and 6.1.1.4'
F F 0.0171 0.0103 'International Tables Vol C Tables 4.2.6.8 and 6.1.1.4'
Ir Ir -1.4442 7.9887 'International Tables Vol C Tables 4.2.6.8 and 6.1.1.4'
Cl Cl 0.1484 0.1585 'International Tables Vol C Tables 4.2.6.8 and 6.1.1.4'

loop_
_geom_angle_atom_site_label_1
_geom_angle_atom_site_label_2
_geom_angle_atom_site_label_3
_geom_angle
C22 Ir1 N2 80.81(8)
C22 Ir1 N1 96.01(8)
N2 Ir1 N1 175.00(7)
C22 Ir1 C11 91.57(8)
N2 Ir1 C11 96.57(8)
N1 Ir1 C11 79.59(8)
C22 Ir1 C23 97.51(8)
N2 Ir1 C23 89.07(8)
N1 Ir1 C23 95.19(8)
C11 Ir1 C23 169.99(8)
C22 Ir1 O1 172.94(7)
N2 Ir1 O1 93.75(7)
N1 Ir1 O1 89.71(7)
C11 Ir1 O1 93.54(7)
C23 Ir1 O1 77.79(7)
N1 C1 C2 123.1(2)
N1 C1 H1 118.5
C2 C1 H1 118.5
C1 C2 C3 118.6(2)
C1 C2 H2 120.7
C3 C2 H2 120.7
C2 C3 C4 119.0(2)
C2 C3 H3 120.5
C4 C3 H3 120.5
C3 C4 C5 120.6(2)
C3 C4 H4 119.7
C5 C4 H4 119.7
N1 C5 C4 119.6(2)
N1 C5 C6 113.74(19)
C4 C5 C6 126.7(2)
C7 C6 C11 118.7(2)
C7 C6 C5 125.6(2)
C11 C6 C5 115.73(19)
F2 C7 C8 116.0(2)
F2 C7 C6 120.4(2)
C8 C7 C6 123.6(2)
C7 C8 C9 116.2(2)
C7 C8 H8 121.9
C9 C8 H8 121.9
F1 C9 C8 117.4(2)
F1 C9 C10 118.9(2)
C8 C9 C10 123.7(2)
C9 C10 C11 119.6(2)
C9 C10 H10 120.2
C11 C10 H10 120.2
C10 C11 C6 118.2(2)
C10 C11 Ir1 128.12(16)
C6 C11 Ir1 113.65(15)
N2 C12 C13 122.3(2)
N2 C12 H12 118.8
C13 C12 H12 118.8
C12 C13 C14 119.0(2)
C12 C13 H13 120.5
C14 C13 H13 120.5
C15 C14 C13 119.3(2)
C15 C14 H14 120.3
C13 C14 H14 120.3
C14 C15 C16 119.8(2)
C14 C15 H15 120.1
C16 C15 H15 120.1
N2 C16 C15 120.2(2)
N2 C16 C17 112.50(18)
C15 C16 C17 127.3(2)
C18 C17 C22 118.8(2)
C18 C17 C16 126.2(2)
C22 C17 C16 115.01(19)
F4 C18 C19 116.4(2)
F4 C18 C17 119.9(2)
C19 C18 C17 123.6(2)
C18 C19 C20 116.0(2)
C18 C19 H19 122.0
C20 C19 H19 122.0
F3 C20 C21 118.9(2)
F3 C20 C19 117.0(2)
C21 C20 C19 124.1(2)
C20 C21 C22 119.4(2)
C20 C21 H21 120.3
C22 C21 H21 120.3
C21 C22 C17 118.1(2)
C21 C22 Ir1 126.91(16)
C17 C22 Ir1 115.00(15)
C24 C23 C28 116.3(2)
C24 C23 Ir1 128.56(17)
C28 C23 Ir1 115.12(16)
C25 C24 C23 123.1(2)
C25 C24 H24 118.5
C23 C24 H24 118.5
C26 C25 C24 118.6(2)
C26 C25 C30 120.6(2)
C24 C25 C30 120.8(2)
C27 C26 C25 119.9(2)
C27 C26 H26 120.0
C25 C26 H26 120.0
C28 C27 C26 120.6(2)
C28 C27 H27 119.7
C26 C27 H27 119.7
C27 C28 C23 121.5(2)
C27 C28 C29 119.7(2)
C23 C28 C29 118.8(2)
O1 C29 C28 108.70(19)
O1 C29 H29 105.7(17)
C28 C29 H29 113.7(17)
O1 C29 H29B 107.4(18)
C28 C29 H29B 111.5(19)
H29 C29 H29B 109(3)
C25 C30 H30A 109.5
C25 C30 H30B 109.5
H30A C30 H30B 109.5
C25 C30 H30 109.5
H30A C30 H30 109.5
H30B C30 H30 109.5
C1 N1 C5 119.06(19)
C1 N1 Ir1 123.67(16)
C5 N1 Ir1 117.27(14)
C12 N2 C16 119.30(19)
C12 N2 Ir1 124.03(16)
C16 N2 Ir1 116.66(14)
C29 O1 Ir1 112.80(13)
Cl1 C32 Cl2 108.8(3)
Cl1 C32 Cl1A 22.68(19)
Cl2 C32 Cl1A 117.3(2)
Cl1 C32 H33A 114(4)
Cl2 C32 H33A 106(4)
Cl1A C32 H33A 91(4)
Cl1 C32 H32A 102(4)
Cl2 C32 H32A 109(4)
Cl1A C32 H32A 115(4)
H33A C32 H32A 117(6)
Cl1A Cl1 C32 85.7(7)
Cl1 Cl1A C32 71.7(7)

loop_
_geom_bond_atom_site_label_1
_geom_bond_atom_site_label_2
_geom_bond_distance
Ir1 C22 1.967(2)
Ir1 N2 2.0257(18)
Ir1 N1 2.0510(18)
Ir1 C11 2.067(2)
Ir1 C23 2.088(2)
Ir1 O1 2.2177(16)
C1 N1 1.350(3)
C1 C2 1.381(3)
C1 H1 0.9500
C2 C3 1.385(4)
C2 H2 0.9500
C3 C4 1.385(4)
C3 H3 0.9500
C4 C5 1.399(3)
C4 H4 0.9500
C5 N1 1.371(3)
C5 C6 1.467(3)
C6 C7 1.394(3)
C6 C11 1.421(3)
C7 F2 1.364(3)
C7 C8 1.373(3)
C8 C9 1.379(4)
C8 H8 0.9500
C9 F1 1.363(3)
C9 C10 1.379(3)
C10 C11 1.401(3)
C10 H10 0.9500
C12 N2 1.350(3)
C12 C13 1.379(3)
C12 H12 0.9500
C13 C14 1.385(4)
C13 H13 0.9500
C14 C15 1.383(3)
C14 H14 0.9500
C15 C16 1.398(3)
C15 H15 0.9500
C16 N2 1.367(3)
C16 C17 1.464(3)
C17 C18 1.393(3)
C17 C22 1.422(3)
C18 F4 1.358(3)
C18 C19 1.375(3)
C19 C20 1.383(3)
C19 H19 0.9500
C20 F3 1.359(3)
C20 C21 1.375(3)
C21 C22 1.408(3)
C21 H21 0.9500
C23 C24 1.404(3)
C23 C28 1.411(3)
C24 C25 1.397(3)
C24 H24 0.9500
C25 C26 1.395(4)
C25 C30 1.510(3)
C26 C27 1.391(4)
C26 H26 0.9500
C27 C28 1.387(3)
C27 H27 0.9500
C28 C29 1.508(3)
C29 O1 1.447(3)
C29 H29 1.02(3)
C29 H29B 0.98(3)
C30 H30A 0.9800
C30 H30B 0.9800
C30 H30 0.9800
C32 Cl1 1.683(7)
C32 Cl2 1.741(4)
C32 Cl1A 1.768(5)
C32 H33A 1.10(7)
C32 H32A 0.79(6)
Cl1 Cl1A 0.684(5)
